data_2018128
loop_
_publ_author_name
'Szczesio, Ma\/lgorzata'
'Olczak, Andrzej'
'Go\/lka, Jolanta'
'Gobis, Katarzyna'
'Foks, Henryk'
'G\/l\'owka, Marek L.'

_publ_section_title
;
 Planarity of heteroaryldithiocarbazic acid derivatives showing
 tuberculostatic activity. III. Mono- and diesters of
 3-(pyrazin-2-ylcarbonyl)dithiocarbazic acid
;
_journal_coeditor_code GD3386
_journal_issue 7
_journal_name_full 'Acta Crystallographica Section C'
_journal_page_first o235
_journal_page_last o240
_journal_paper_doi 10.1107/S0108270111021767
_journal_volume 67
_journal_year 2011
_chemical_formula_iupac 'C7 H8 N4 O S2'
_chemical_formula_moiety 'C7 H8 N4 O S2'
_chemical_formula_sum 'C7 H8 N4 O S2'
_chemical_formula_weight 228.29
_chemical_name_systematic
;
Methyl 2-(pyrazin-2-ylcarbonyl)hydrazinecarbodithioate
;
_space_group_IT_number 2
_symmetry_cell_setting triclinic
_symmetry_space_group_name_Hall '-P 1'
_symmetry_space_group_name_H-M 'P -1'
_atom_sites_solution_hydrogens geom
_atom_sites_solution_primary direct
_atom_sites_solution_secondary difmap
_audit_creation_method SHELXL97
_cell_angle_alpha 77.877(3)
_cell_angle_beta 79.096(3)
_cell_angle_gamma 73.968(4)
_cell_formula_units_Z 6
_cell_length_a 7.2326(3)
_cell_length_b 12.7207(4)
_cell_length_c 17.7516(5)
_cell_measurement_reflns_used 7143
_cell_measurement_temperature 295
_cell_measurement_theta_max 28.5742
_cell_measurement_theta_min 2.9453
_cell_volume 1519.66(10)
_computing_cell_refinement 'CrysAlis RED (Oxford Diffraction, 2007)'
_computing_data_collection 'CrysAlis CCD (Oxford Diffraction, 2007)'
_computing_data_reduction 'CrysAlis RED (Oxford Diffraction, 2007)'
_computing_molecular_graphics
;
PLATON (Spek, 2009) and Mercury (Macrae <i>et al.</i>, 2008)
;
_computing_publication_material 'PLATON (Spek, 2009)'
_computing_structure_refinement 'SHELXL97 (Sheldrick, 2008)'
_computing_structure_solution 'SHELXS97 (Sheldrick, 2008)'
_diffrn_ambient_temperature 295
_diffrn_measured_fraction_theta_full 0.999
_diffrn_measured_fraction_theta_max 0.999
_diffrn_measurement_device_type 'Kuma KM4 CCD area-detector'
_diffrn_measurement_method \w
_diffrn_radiation_monochromator graphite
_diffrn_radiation_source 'fine-focus sealed tube'
_diffrn_radiation_type MoK\a
_diffrn_radiation_wavelength 0.71073
_diffrn_reflns_av_R_equivalents 0.0211
_diffrn_reflns_av_sigmaI/netI 0.0355
_diffrn_reflns_limit_h_max 9
_diffrn_reflns_limit_h_min -7
_diffrn_reflns_limit_k_max 15
_diffrn_reflns_limit_k_min -15
_diffrn_reflns_limit_l_max 22
_diffrn_reflns_limit_l_min -22
_diffrn_reflns_number 18215
_diffrn_reflns_theta_full 26.37
_diffrn_reflns_theta_max 26.37
_diffrn_reflns_theta_min 2.67
_exptl_absorpt_coefficient_mu 0.498
_exptl_absorpt_correction_T_max 1.00000
_exptl_absorpt_correction_T_min 0.87566
_exptl_absorpt_correction_type multi-scan
_exptl_absorpt_process_details '(CrysAlis PRO; Oxford Diffraction, 2010)'
_exptl_crystal_colour colourless
_exptl_crystal_density_diffrn 1.497
_exptl_crystal_density_method 'not measured'
_exptl_crystal_description prism
_exptl_crystal_F_000 708
_exptl_crystal_size_max 0.3
_exptl_crystal_size_mid 0.2
_exptl_crystal_size_min 0.05
_refine_diff_density_max 0.233
_refine_diff_density_min -0.203
_refine_ls_extinction_method none
_refine_ls_goodness_of_fit_ref 1.000
_refine_ls_hydrogen_treatment constr
_refine_ls_matrix_type full
_refine_ls_number_parameters 382
_refine_ls_number_reflns 6187
_refine_ls_number_restraints 0
_refine_ls_restrained_S_all 1.000
_refine_ls_R_factor_all 0.0610
_refine_ls_R_factor_gt 0.0352
_refine_ls_shift/su_max 0.001
_refine_ls_shift/su_mean 0.000
_refine_ls_structure_factor_coef Fsqd
_refine_ls_weighting_details 'calc w = 1/[\s^2^(Fo^2^)+(0.0504P)^2^+0.0000P] where P=(Fo^2^+2Fc^2^)/3'
_refine_ls_weighting_scheme calc
_refine_ls_wR_factor_gt 0.0898
_refine_ls_wR_factor_ref 0.0944
_reflns_number_gt 4162
_reflns_number_total 6187
_reflns_threshold_expression I>2\s(I)
_cod_data_source_file gd3386.cif
_cod_data_source_block E1
_cod_original_cell_volume 1519.67(9)
_cod_database_code 2018128
_cod_database_fobs_code 2018128

loop_
_symmetry_equiv_pos_as_xyz
'x, y, z'
'-x, -y, -z'

loop_
_atom_site_type_symbol
_atom_site_label
_atom_site_fract_x
_atom_site_fract_y
_atom_site_fract_z
_atom_site_U_iso_or_equiv
_atom_site_adp_type
_atom_site_calc_flag
_atom_site_refinement_flags
_atom_site_occupancy
_atom_site_symmetry_multiplicity
_atom_site_disorder_assembly
_atom_site_disorder_group
C C01A 0.5803(4) 0.93418(18) 0.11244(14) 0.0707(7) Uani d . 1 1 . .
H H01A 0.7066 0.9309 0.0826 0.085 Uiso calc R 1 1 . .
H H02A 0.5631 0.9772 0.1528 0.085 Uiso calc R 1 1 . .
H H03A 0.4825 0.9682 0.0790 0.085 Uiso calc R 1 1 . .
C C1A 0.6331(3) 0.72665(16) 0.07501(11) 0.0421(5) Uani d . 1 1 . .
C C4A 0.6857(3) 0.44277(17) 0.06383(12) 0.0459(5) Uani d . 1 1 . .
C C41A 0.7674(3) 0.37711(16) -0.00071(11) 0.0426(5) Uani d . 1 1 . .
C C43A 0.9093(3) 0.3683(2) -0.12376(12) 0.0581(6) Uani d . 1 1 . .
H H43A 0.9617 0.4006 -0.1721 0.070 Uiso calc R 1 1 . .
C C44A 0.9067(4) 0.2589(2) -0.11229(14) 0.0610(7) Uani d . 1 1 . .
H H44A 0.9580 0.2200 -0.1535 0.073 Uiso calc R 1 1 . .
C C46A 0.7652(3) 0.26699(17) 0.01052(13) 0.0523(6) Uani d . 1 1 . .
H H46A 0.7133 0.2344 0.0589 0.063 Uiso calc R 1 1 . .
N N2A 0.6215(3) 0.62144(13) 0.09642(9) 0.0467(4) Uani d . 1 1 . .
H H2A 0.5740 0.5983 0.1432 0.056 Uiso calc R 1 1 . .
N N3A 0.6862(3) 0.55006(13) 0.04312(9) 0.0493(5) Uani d . 1 1 . .
H H3A 0.7275 0.5748 -0.0042 0.059 Uiso calc R 1 1 . .
N N42A 0.8395(3) 0.42982(14) -0.06819(9) 0.0495(5) Uani d . 1 1 . .
N N45A 0.8350(3) 0.20530(15) -0.04555(12) 0.0611(5) Uani d . 1 1 . .
O O5A 0.6208(3) 0.40357(13) 0.12862(8) 0.0775(6) Uani d . 1 1 . .
S S1A 0.55927(9) 0.79772(4) 0.15484(3) 0.05317(17) Uani d . 1 1 . .
S S2A 0.71449(9) 0.77865(5) -0.01443(3) 0.05572(18) Uani d . 1 1 . .
C C01B -0.1677(4) 0.6732(2) 0.79005(12) 0.0821(9) Uani d . 1 1 . .
H H01B -0.2106 0.6073 0.7930 0.099 Uiso calc R 1 1 . .
H H02B -0.2539 0.7183 0.8256 0.099 Uiso calc R 1 1 . .
H H03B -0.0386 0.6532 0.8035 0.099 Uiso calc R 1 1 . .
C C1B -0.0180(3) 0.65363(16) 0.63673(11) 0.0408(5) Uani d . 1 1 . .
C C4B 0.1625(3) 0.68096(16) 0.43404(11) 0.0406(5) Uani d . 1 1 . .
C C41B 0.2845(3) 0.59841(15) 0.38473(10) 0.0369(5) Uani d . 1 1 . .
C C43B 0.4427(3) 0.42223(16) 0.37351(11) 0.0498(6) Uani d . 1 1 . .
H H43B 0.4838 0.3478 0.3949 0.060 Uiso calc R 1 1 . .
C C44B 0.4933(3) 0.45526(16) 0.29415(11) 0.0473(5) Uani d . 1 1 . .
H H44B 0.5661 0.4021 0.2642 0.057 Uiso calc R 1 1 . .
C C46B 0.3346(3) 0.63171(16) 0.30648(11) 0.0426(5) Uani d . 1 1 . .
H H46B 0.2937 0.7062 0.2852 0.051 Uiso calc R 1 1 . .
N N2B 0.0146(3) 0.70125(13) 0.56241(9) 0.0504(5) Uani d . 1 1 . .
H H2B -0.0319 0.7712 0.5485 0.061 Uiso calc R 1 1 . .
N N3B 0.1230(3) 0.63722(13) 0.50854(9) 0.0514(5) Uani d . 1 1 . .
H H3B 0.1665 0.5672 0.5232 0.062 Uiso calc R 1 1 . .
N N42B 0.3386(2) 0.49264(13) 0.41958(9) 0.0443(4) Uani d . 1 1 . .
N N45B 0.4411(3) 0.55972(13) 0.25994(9) 0.0448(4) Uani d . 1 1 . .
O O5B 0.1056(2) 0.77963(11) 0.40820(8) 0.0586(4) Uani d . 1 1 . .
S S1B -0.16796(10) 0.74930(5) 0.69347(3) 0.0639(2) Uani d . 1 1 . .
S S2B 0.07308(9) 0.51988(4) 0.66708(3) 0.05409(17) Uani d . 1 1 . .
C C01C 0.0262(4) 1.0298(2) 0.14471(12) 0.0697(7) Uani d . 1 1 . .
H H01C -0.1046 1.0420 0.1348 0.084 Uiso calc R 1 1 . .
H H02C 0.1141 0.9878 0.1077 0.084 Uiso calc R 1 1 . .
H H03C 0.0568 1.0999 0.1399 0.084 Uiso calc R 1 1 . .
C C1C -0.1290(3) 1.04085(16) 0.29803(12) 0.0445(5) Uani d . 1 1 . .
C C4C -0.2617(3) 1.01784(16) 0.50341(12) 0.0449(5) Uani d . 1 1 . .
C C41C -0.4024(3) 1.09280(16) 0.55445(11) 0.0426(5) Uani d . 1 1 . .
C C43C -0.6220(3) 1.25454(18) 0.56748(13) 0.0582(6) Uani d . 1 1 . .
H H43C -0.6933 1.3238 0.5464 0.070 Uiso calc R 1 1 . .
C C44C -0.6478(4) 1.22093(18) 0.64723(13) 0.0589(6) Uani d . 1 1 . .
H H44C -0.7357 1.2686 0.6780 0.071 Uiso calc R 1 1 . .
C C46C -0.4282(3) 1.05988(17) 0.63357(12) 0.0518(6) Uani d . 1 1 . .
H H46C -0.3569 0.9907 0.6548 0.062 Uiso calc R 1 1 . .
N N2C -0.1305(3) 0.99887(13) 0.37343(9) 0.0493(5) Uani d . 1 1 . .
H H2C -0.0540 0.9357 0.3880 0.059 Uiso calc R 1 1 . .
N N3C -0.2554(3) 1.05719(14) 0.42809(10) 0.0514(5) Uani d . 1 1 . .
H H3C -0.3307 1.1204 0.4128 0.062 Uiso calc R 1 1 . .
N N42C -0.4989(3) 1.19107(14) 0.52009(10) 0.0516(5) Uani d . 1 1 . .
N N45C -0.5526(3) 1.12401(15) 0.68122(10) 0.0578(5) Uani d . 1 1 . .
O O5C -0.1632(2) 0.92709(12) 0.52968(8) 0.0626(4) Uani d . 1 1 . .
S S1C 0.04954(10) 0.95473(5) 0.24070(3) 0.05990(19) Uani d . 1 1 . .
S S2C -0.27473(10) 1.15904(5) 0.26468(4) 0.0662(2) Uani d . 1 1 . .

loop_
_atom_site_aniso_label
_atom_site_aniso_U_11
_atom_site_aniso_U_22
_atom_site_aniso_U_33
_atom_site_aniso_U_12
_atom_site_aniso_U_13
_atom_site_aniso_U_23
C01A 0.102(2) 0.0417(13) 0.0621(16) -0.0158(13) 0.0037(14) -0.0109(11)
C1A 0.0461(13) 0.0424(12) 0.0338(11) -0.0074(10) 0.0002(9) -0.0074(9)
C4A 0.0559(14) 0.0395(11) 0.0356(11) -0.0020(10) -0.0036(10) -0.0074(9)
C41A 0.0433(13) 0.0425(12) 0.0368(11) 0.0003(10) -0.0069(9) -0.0085(9)
C43A 0.0673(17) 0.0609(15) 0.0361(12) -0.0007(12) 0.0000(11) -0.0128(11)
C44A 0.0638(17) 0.0660(16) 0.0520(15) 0.0005(13) -0.0071(12) -0.0300(12)
C46A 0.0572(15) 0.0452(13) 0.0475(13) -0.0040(11) -0.0035(11) -0.0074(10)
N2A 0.0633(12) 0.0429(10) 0.0285(9) -0.0101(9) 0.0070(8) -0.0101(7)
N3A 0.0671(13) 0.0426(10) 0.0321(9) -0.0098(9) 0.0081(8) -0.0116(7)
N42A 0.0590(12) 0.0467(10) 0.0339(9) -0.0012(9) -0.0003(8) -0.0088(8)
N45A 0.0643(14) 0.0515(12) 0.0669(13) -0.0024(10) -0.0073(11) -0.0261(10)
O5A 0.1318(16) 0.0500(10) 0.0370(9) -0.0182(10) 0.0151(9) -0.0072(7)
S1A 0.0754(4) 0.0422(3) 0.0372(3) -0.0128(3) 0.0069(3) -0.0117(2)
S2A 0.0714(4) 0.0557(3) 0.0344(3) -0.0197(3) 0.0074(3) -0.0032(2)
C01B 0.119(2) 0.0796(19) 0.0353(13) -0.0172(17) 0.0142(14) -0.0144(12)
C1B 0.0448(13) 0.0427(11) 0.0333(11) -0.0116(9) 0.0021(9) -0.0090(9)
C4B 0.0457(13) 0.0354(11) 0.0358(11) -0.0056(9) 0.0010(9) -0.0070(9)
C41B 0.0422(12) 0.0336(10) 0.0307(10) -0.0054(9) -0.0007(9) -0.0055(8)
C43B 0.0677(16) 0.0314(10) 0.0386(12) 0.0014(10) -0.0023(10) -0.0032(9)
C44B 0.0598(15) 0.0380(11) 0.0354(11) -0.0010(10) 0.0031(10) -0.0109(9)
C46B 0.0538(14) 0.0332(10) 0.0328(10) -0.0037(9) 0.0003(9) -0.0027(8)
N2B 0.0700(13) 0.0340(9) 0.0334(9) 0.0001(8) 0.0086(8) -0.0066(7)
N3B 0.0752(13) 0.0330(9) 0.0310(9) 0.0009(8) 0.0092(8) -0.0064(7)
N42B 0.0583(12) 0.0353(9) 0.0299(9) -0.0015(8) -0.0017(8) -0.0026(7)
N45B 0.0583(12) 0.0376(9) 0.0297(9) -0.0036(8) 0.0018(8) -0.0047(7)
O5B 0.0772(11) 0.0350(8) 0.0428(8) 0.0058(7) 0.0079(7) -0.0019(6)
S1B 0.0900(5) 0.0472(3) 0.0401(3) -0.0053(3) 0.0155(3) -0.0136(2)
S2B 0.0657(4) 0.0430(3) 0.0397(3) -0.0023(3) 0.0019(3) 0.0004(2)
C01C 0.094(2) 0.0611(15) 0.0424(13) -0.0142(14) 0.0060(13) -0.0038(11)
C1C 0.0541(14) 0.0345(11) 0.0422(12) -0.0086(10) -0.0030(10) -0.0068(9)
C4C 0.0574(15) 0.0349(11) 0.0415(12) -0.0106(10) -0.0005(10) -0.0111(9)
C41C 0.0513(14) 0.0345(11) 0.0423(12) -0.0086(10) -0.0031(10) -0.0125(9)
C43C 0.0707(17) 0.0405(12) 0.0510(14) 0.0049(11) -0.0036(12) -0.0098(10)
C44C 0.0715(17) 0.0454(13) 0.0529(14) -0.0036(12) 0.0043(12) -0.0194(11)
C46C 0.0697(16) 0.0352(11) 0.0445(13) -0.0054(11) -0.0045(11) -0.0068(9)
N2C 0.0611(12) 0.0357(9) 0.0401(10) 0.0068(8) -0.0025(8) -0.0116(8)
N3C 0.0623(13) 0.0383(9) 0.0436(11) 0.0065(9) -0.0025(9) -0.0150(8)
N42C 0.0644(13) 0.0390(10) 0.0433(10) -0.0007(9) -0.0027(9) -0.0095(8)
N45C 0.0764(14) 0.0466(11) 0.0432(11) -0.0068(10) 0.0023(10) -0.0122(9)
O5C 0.0829(12) 0.0372(8) 0.0506(9) 0.0075(8) -0.0017(8) -0.0069(7)
S1C 0.0715(4) 0.0506(3) 0.0401(3) 0.0075(3) 0.0027(3) -0.0088(2)
S2C 0.0782(5) 0.0431(3) 0.0582(4) 0.0113(3) -0.0078(3) -0.0033(3)

loop_
_atom_type_symbol
_atom_type_description
_atom_type_scat_dispersion_real
_atom_type_scat_dispersion_imag
_atom_type_scat_source
C C 0.0033 0.0016 'International Tables Vol C Tables 4.2.6.8 and 6.1.1.4'
H H 0.0000 0.0000 'International Tables Vol C Tables 4.2.6.8 and 6.1.1.4'
N N 0.0061 0.0033 'International Tables Vol C Tables 4.2.6.8 and 6.1.1.4'
O O 0.0106 0.0060 'International Tables Vol C Tables 4.2.6.8 and 6.1.1.4'
S S 0.1246 0.1234 'International Tables Vol C Tables 4.2.6.8 and 6.1.1.4'

loop_
_geom_angle_atom_site_label_1
_geom_angle_atom_site_label_2
_geom_angle_atom_site_label_3
_geom_angle_site_symmetry_1
_geom_angle_site_symmetry_3
_geom_angle
_geom_angle_publ_flag
S1A C01A H01A . . 109.5 ?
S1A C01A H02A . . 109.5 ?
H01A C01A H02A . . 109.5 ?
S1A C01A H03A . . 109.5 ?
H01A C01A H03A . . 109.5 ?
H02A C01A H03A . . 109.5 ?
N2A C1A S2A . . 123.16(14) ?
N2A C1A S1A . . 110.90(13) ?
S2A C1A S1A . . 125.90(12) ?
O5A C4A N3A . . 122.82(18) ?
O5A C4A C41A . . 123.54(19) ?
N3A C4A C41A . . 113.61(17) ?
N42A C41A C46A . . 122.54(18) ?
N42A C41A C4A . . 117.24(18) ?
C46A C41A C4A . . 120.21(19) ?
N42A C43A C44A . . 122.2(2) ?
N42A C43A H43A . . 118.9 ?
C44A C43A H43A . . 118.9 ?
N45A C44A C43A . . 123.5(2) ?
N45A C44A H44A . . 118.2 ?
C43A C44A H44A . . 118.2 ?
N45A C46A C41A . . 122.4(2) ?
N45A C46A H46A . . 118.8 ?
C41A C46A H46A . . 118.8 ?
C1A N2A N3A . . 119.58(16) ?
C1A N2A H2A . . 120.2 ?
N3A N2A H2A . . 120.2 ?
C4A N3A N2A . . 120.99(16) ?
C4A N3A H3A . . 119.5 ?
N2A N3A H3A . . 119.5 ?
C43A N42A C41A . . 115.02(19) ?
C44A N45A C46A . . 114.4(2) ?
C1A S1A C01A . . 102.83(10) ?
S1B C01B H01B . . 109.5 ?
S1B C01B H02B . . 109.5 ?
H01B C01B H02B . . 109.5 ?
S1B C01B H03B . . 109.5 ?
H01B C01B H03B . . 109.5 ?
H02B C01B H03B . . 109.5 ?
N2B C1B S2B . . 122.37(14) ?
N2B C1B S1B . . 111.18(14) ?
S2B C1B S1B . . 126.44(11) ?
O5B C4B N3B . . 123.44(17) ?
O5B C4B C41B . . 122.87(17) ?
N3B C4B C41B . . 113.69(16) ?
N42B C41B C46B . . 122.47(17) ?
N42B C41B C4B . . 117.52(16) ?
C46B C41B C4B . . 120.00(17) ?
N42B C43B C44B . . 122.40(18) ?
N42B C43B H43B . . 118.8 ?
C44B C43B H43B . . 118.8 ?
N45B C44B C43B . . 122.12(17) ?
N45B C44B H44B . . 118.9 ?
C43B C44B H44B . . 118.9 ?
N45B C46B C41B . . 121.80(17) ?
N45B C46B H46B . . 119.1 ?
C41B C46B H46B . . 119.1 ?
C1B N2B N3B . . 119.25(16) ?
C1B N2B H2B . . 120.4 ?
N3B N2B H2B . . 120.4 ?
C4B N3B N2B . . 121.60(16) ?
C4B N3B H3B . . 119.2 ?
N2B N3B H3B . . 119.2 ?
C43B N42B C41B . . 115.44(16) ?
C44B N45B C46B . . 115.76(16) ?
C1B S1B C01B . . 103.38(11) ?
S1C C01C H01C . . 109.5 ?
S1C C01C H02C . . 109.5 ?
H01C C01C H02C . . 109.5 ?
S1C C01C H03C . . 109.5 ?
H01C C01C H03C . . 109.5 ?
H02C C01C H03C . . 109.5 ?
N2C C1C S2C . . 123.48(15) ?
N2C C1C S1C . . 111.10(14) ?
S2C C1C S1C . . 125.42(12) ?
O5C C4C N3C . . 123.20(18) ?
O5C C4C C41C . . 122.44(18) ?
N3C C4C C41C . . 114.35(18) ?
N42C C41C C46C . . 122.21(18) ?
N42C C41C C4C . . 117.66(18) ?
C46C C41C C4C . . 120.13(19) ?
N42C C43C C44C . . 122.0(2) ?
N42C C43C H43C . . 119.0 ?
C44C C43C H43C . . 119.0 ?
N45C C44C C43C . . 122.5(2) ?
N45C C44C H44C . . 118.8 ?
C43C C44C H44C . . 118.8 ?
N45C C46C C41C . . 122.1(2) ?
N45C C46C H46C . . 119.0 ?
C41C C46C H46C . . 119.0 ?
C1C N2C N3C . . 119.72(17) ?
C1C N2C H2C . . 120.1 ?
N3C N2C H2C . . 120.1 ?
C4C N3C N2C . . 121.41(17) ?
C4C N3C H3C . . 119.3 ?
N2C N3C H3C . . 119.3 ?
C43C N42C C41C . . 115.58(18) ?
C44C N45C C46C . . 115.64(18) ?
C1C S1C C01C . . 102.27(11) ?

loop_
_geom_bond_atom_site_label_1
_geom_bond_atom_site_label_2
_geom_bond_site_symmetry_2
_geom_bond_distance
_geom_bond_publ_flag
C01A S1A . 1.777(2) ?
C01A H01A . 0.9600 ?
C01A H02A . 0.9600 ?
C01A H03A . 0.9600 ?
C1A N2A . 1.334(2) ?
C1A S2A . 1.6508(19) ?
C1A S1A . 1.7594(19) ?
C4A O5A . 1.215(2) ?
C4A N3A . 1.338(2) ?
C4A C41A . 1.494(3) ?
C41A N42A . 1.333(2) ?
C41A C46A . 1.377(3) ?
C43A N42A . 1.326(2) ?
C43A C44A . 1.369(3) ?
C43A H43A . 0.9300 ?
C44A N45A . 1.327(3) ?
C44A H44A . 0.9300 ?
C46A N45A . 1.334(3) ?
C46A H46A . 0.9300 ?
N2A N3A . 1.377(2) ?
N2A H2A . 0.8600 ?
N3A H3A . 0.8600 ?
C01B S1B . 1.783(2) ?
C01B H01B . 0.9600 ?
C01B H02B . 0.9600 ?
C01B H03B . 0.9600 ?
C1B N2B . 1.337(2) ?
C1B S2B . 1.658(2) ?
C1B S1B . 1.7449(19) ?
C4B O5B . 1.225(2) ?
C4B N3B . 1.333(2) ?
C4B C41B . 1.493(2) ?
C41B N42B . 1.341(2) ?
C41B C46B . 1.374(2) ?
C43B N42B . 1.319(2) ?
C43B C44B . 1.392(3) ?
C43B H43B . 0.9300 ?
C44B N45B . 1.322(2) ?
C44B H44B . 0.9300 ?
C46B N45B . 1.342(2) ?
C46B H46B . 0.9300 ?
N2B N3B . 1.372(2) ?
N2B H2B . 0.8600 ?
N3B H3B . 0.8600 ?
C01C S1C . 1.783(2) ?
C01C H01C . 0.9600 ?
C01C H02C . 0.9600 ?
C01C H03C . 0.9600 ?
C1C N2C . 1.332(2) ?
C1C S2C . 1.646(2) ?
C1C S1C . 1.759(2) ?
C4C O5C . 1.226(2) ?
C4C N3C . 1.322(3) ?
C4C C41C . 1.498(3) ?
C41C N42C . 1.334(2) ?
C41C C46C . 1.371(3) ?
C43C N42C . 1.326(3) ?
C43C C44C . 1.383(3) ?
C43C H43C . 0.9300 ?
C44C N45C . 1.317(3) ?
C44C H44C . 0.9300 ?
C46C N45C . 1.337(3) ?
C46C H46C . 0.9300 ?
N2C N3C . 1.382(2) ?
N2C H2C . 0.8600 ?
N3C H3C . 0.8600 ?

loop_
_geom_hbond_atom_site_label_D
_geom_hbond_atom_site_label_H
_geom_hbond_atom_site_label_A
_geom_hbond_site_symmetry_A
_geom_hbond_distance_DH
_geom_hbond_distance_HA
_geom_hbond_distance_DA
_geom_hbond_angle_DHA
N2A H2A N45B . 0.86 2.13 2.987(2) 174
C44B H44B O5A . 0.93 2.36 3.061(2) 132
N2B H2B O5C . 0.86 1.94 2.790(2) 172
N2C H2C O5B . 0.86 2.00 2.850(2) 170

loop_
_geom_torsion_atom_site_label_1
_geom_torsion_atom_site_label_2
_geom_torsion_atom_site_label_3
_geom_torsion_atom_site_label_4
_geom_torsion_site_symmetry_1
_geom_torsion_site_symmetry_2
_geom_torsion_site_symmetry_3
_geom_torsion_site_symmetry_4
_geom_torsion
_geom_torsion_publ_flag
O5A C4A C41A N42A . . . . -177.9(2) ?
N3A C4A C41A N42A . . . . 3.7(3) ?
O5A C4A C41A C46A . . . . 2.5(3) ?
N3A C4A C41A C46A . . . . -175.9(2) ?
N42A C43A C44A N45A . . . . 0.1(4) ?
N42A C41A C46A N45A . . . . -0.1(3) ?
C4A C41A C46A N45A . . . . 179.4(2) ?
S2A C1A N2A N3A . . . . 2.4(3) ?
S1A C1A N2A N3A . . . . -175.47(14) ?
O5A C4A N3A N2A . . . . 3.6(3) ?
C41A C4A N3A N2A . . . . -177.91(17) ?
C1A N2A N3A C4A . . . . 176.6(2) ?
C44A C43A N42A C41A . . . . 0.1(3) ?
C46A C41A N42A C43A . . . . -0.1(3) ?
C4A C41A N42A C43A . . . . -179.65(18) ?
C43A C44A N45A C46A . . . . -0.3(4) ?
C41A C46A N45A C44A . . . . 0.3(3) ?
N2A C1A S1A C01A . . . . -178.49(17) ?
S2A C1A S1A C01A . . . . 3.69(19) ?
O5B C4B C41B N42B . . . . 179.8(2) ?
N3B C4B C41B N42B . . . . 0.2(3) ?
O5B C4B C41B C46B . . . . -1.2(3) ?
N3B C4B C41B C46B . . . . 179.26(19) ?
N42B C43B C44B N45B . . . . 0.5(4) ?
N42B C41B C46B N45B . . . . 0.2(3) ?
C4B C41B C46B N45B . . . . -178.81(19) ?
S2B C1B N2B N3B . . . . 1.7(3) ?
S1B C1B N2B N3B . . . . -177.20(16) ?
O5B C4B N3B N2B . . . . -0.4(4) ?
C41B C4B N3B N2B . . . . 179.22(18) ?
C1B N2B N3B C4B . . . . -178.79(19) ?
C44B C43B N42B C41B . . . . 0.1(3) ?
C46B C41B N42B C43B . . . . -0.4(3) ?
C4B C41B N42B C43B . . . . 178.64(19) ?
C43B C44B N45B C46B . . . . -0.7(3) ?
C41B C46B N45B C44B . . . . 0.3(3) ?
N2B C1B S1B C01B . . . . -173.40(18) ?
S2B C1B S1B C01B . . . . 7.8(2) ?
O5C C4C C41C N42C . . . . 178.3(2) ?
N3C C4C C41C N42C . . . . -2.6(3) ?
O5C C4C C41C C46C . . . . -1.5(3) ?
N3C C4C C41C C46C . . . . 177.6(2) ?
N42C C43C C44C N45C . . . . -0.2(4) ?
N42C C41C C46C N45C . . . . 0.4(4) ?
C4C C41C C46C N45C . . . . -179.8(2) ?
S2C C1C N2C N3C . . . . -2.0(3) ?
S1C C1C N2C N3C . . . . 177.19(15) ?
O5C C4C N3C N2C . . . . -2.1(3) ?
C41C C4C N3C N2C . . . . 178.82(17) ?
C1C N2C N3C C4C . . . . 179.6(2) ?
C44C C43C N42C C41C . . . . 0.2(4) ?
C46C C41C N42C C43C . . . . -0.3(3) ?
C4C C41C N42C C43C . . . . 179.9(2) ?
C43C C44C N45C C46C . . . . 0.2(4) ?
C41C C46C N45C C44C . . . . -0.3(3) ?
N2C C1C S1C C01C . . . . -178.52(16) ?
S2C C1C S1C C01C . . . . 0.6(2) ?
